data_7210415
loop_
_publ_author_name
'Thu\'ery, Pierre'

_publ_section_title
;
 Uranyl--3d block metal ion heterometallic carboxylate complexes including
 additional chelating nitrogen donors
;
_journal_issue 33
_journal_name_full CrystEngComm
_journal_page_first 6533
_journal_paper_doi 10.1039/c3ce40941d
_journal_volume 15
_journal_year 2013
_chemical_formula_sum 'C31 H27 Cu N5 O21 U2'
_chemical_formula_weight 1345.18
_space_group_IT_number 2
_symmetry_cell_setting triclinic
_symmetry_space_group_name_Hall '-P 1'
_symmetry_space_group_name_H-M 'P -1'
_atom_sites_solution_hydrogens geom
_atom_sites_solution_primary direct
_atom_sites_solution_secondary difmap
_audit_creation_method SHELXL-97
_cell_angle_alpha 103.229(3)
_cell_angle_beta 92.916(4)
_cell_angle_gamma 100.199(4)
_cell_formula_units_Z 2
_cell_length_a 7.1039(2)
_cell_length_b 12.1625(7)
_cell_length_c 22.2182(14)
_cell_measurement_reflns_used 95125
_cell_measurement_temperature 150(2)
_cell_measurement_theta_max 30.51
_cell_measurement_theta_min 2.18
_cell_volume 1830.82(17)
_computing_cell_refinement 'HKL2000 (Otwinowski & Minor, 1997)'
_computing_data_collection 'COLLECT (Nonius, 1998)'
_computing_data_reduction 'HKL2000 (Otwinowski & Minor, 1997)'
_computing_molecular_graphics 'SHELXTL (Sheldrick, 2008)'
_computing_publication_material 'SHELXTL (Sheldrick, 2008); PLATON (Spek, 2003)'
_computing_structure_refinement 'SHELXL-97 (Sheldrick, 2008)'
_computing_structure_solution 'SHELXS-97 (Sheldrick, 2008)'
_diffrn_ambient_temperature 150(2)
_diffrn_measured_fraction_theta_full 0.999
_diffrn_measured_fraction_theta_max 0.999
_diffrn_measurement_device_type 'Nonius Kappa-CCD area-detector diffractometer'
_diffrn_measurement_method '2 \f and 13 \w scans with 2\% steps (805 frames)'
_diffrn_radiation_monochromator graphite
_diffrn_radiation_source 'fine-focus sealed tube'
_diffrn_radiation_type MoK\a
_diffrn_radiation_wavelength 0.71073
_diffrn_reflns_av_R_equivalents 0.0621
_diffrn_reflns_av_unetI/netI 0.0697
_diffrn_reflns_limit_h_max 10
_diffrn_reflns_limit_h_min -10
_diffrn_reflns_limit_k_max 17
_diffrn_reflns_limit_k_min -17
_diffrn_reflns_limit_l_max 31
_diffrn_reflns_limit_l_min -31
_diffrn_reflns_number 95125
_diffrn_reflns_theta_full 30.51
_diffrn_reflns_theta_max 30.51
_diffrn_reflns_theta_min 2.18
_diffrn_standards_decay_% 0
_diffrn_standards_interval_time 0
_diffrn_standards_number 0
_exptl_absorpt_coefficient_mu 9.497
_exptl_absorpt_correction_T_max 0.468
_exptl_absorpt_correction_T_min 0.327
_exptl_absorpt_correction_type multi-scan
_exptl_absorpt_process_details 'SCALEPACK (Otwinowski & Minor, 1997)'
_exptl_crystal_colour 'translucent light green'
_exptl_crystal_density_diffrn 2.440
_exptl_crystal_density_method 'not measured'
_exptl_crystal_description platelet
_exptl_crystal_F_000 1258
_exptl_crystal_size_max 0.16
_exptl_crystal_size_mid 0.16
_exptl_crystal_size_min 0.08
_refine_diff_density_max 2.182
_refine_diff_density_min -2.072
_refine_diff_density_rms 0.225
_refine_ls_extinction_method none
_refine_ls_goodness_of_fit_ref 0.988
_refine_ls_hydrogen_treatment constr
_refine_ls_matrix_type full
_refine_ls_number_parameters 554
_refine_ls_number_reflns 11176
_refine_ls_number_restraints 6
_refine_ls_restrained_S_all 0.988
_refine_ls_R_factor_all 0.0438
_refine_ls_R_factor_gt 0.0302
_refine_ls_shift/su_max 0.001
_refine_ls_shift/su_mean 0.000
_refine_ls_structure_factor_coef Fsqd
_refine_ls_weighting_details 'calc w=1/[\s^2^(Fo^2^)+(0.0204P)^2^] where P=(Fo^2^+2Fc^2^)/3'
_refine_ls_weighting_scheme calc
_refine_ls_wR_factor_gt 0.0625
_refine_ls_wR_factor_ref 0.0654
_reflns_number_gt 9209
_reflns_number_total 11176
_reflns_threshold_expression >2sigma(I)
_cod_data_source_file c3ce40941d.txt
_cod_data_source_block 5
_cod_database_code 7210415

loop_
_symmetry_equiv_pos_as_xyz
'x, y, z'
'-x, -y, -z'

loop_
_atom_site_label
_atom_site_type_symbol
_atom_site_fract_x
_atom_site_fract_y
_atom_site_fract_z
_atom_site_U_iso_or_equiv
_atom_site_adp_type
_atom_site_occupancy
_atom_site_symmetry_multiplicity
_atom_site_calc_flag
_atom_site_refinement_flags
U1 U 0.18053(2) 0.482596(10) 0.240143(5) 0.02331(4) Uani 1 1 d .
U2 U 0.0000 0.0000 0.0000 0.02485(5) Uani 1 2 d S
U3 U 1.0000 1.0000 0.5000 0.02169(5) Uani 1 2 d S
Cu Cu 0.61119(7) 0.94572(3) 0.277861(18) 0.02654(10) Uani 1 1 d .
O1 O 0.4252(4) 0.4976(2) 0.22392(11) 0.0296(6) Uani 1 1 d .
O2 O -0.0621(5) 0.4700(2) 0.25726(10) 0.0319(6) Uani 1 1 d .
O3 O 0.2532(5) 0.0129(2) -0.00312(11) 0.0338(7) Uani 1 1 d .
O4 O 1.2453(4) 1.0239(2) 0.48506(10) 0.0281(6) Uani 1 1 d .
O5 O 0.2059(4) 0.6824(2) 0.25366(10) 0.0298(6) Uani 1 1 d .
O6 O 0.3209(4) 0.8659(2) 0.30406(10) 0.0281(6) Uani 1 1 d .
O7 O 0.2448(4) 0.3838(2) 0.31653(10) 0.0318(6) Uani 1 1 d .
O8 O 0.3516(4) 0.3721(2) 0.41132(11) 0.0331(7) Uani 1 1 d .
O9 O 0.0584(5) 0.1845(2) 0.08129(10) 0.0381(8) Uani 1 1 d .
O10 O 0.1069(4) 0.2984(2) 0.17644(10) 0.0320(7) Uani 1 1 d .
O11 O -0.0021(5) -0.1804(2) 0.02945(10) 0.0385(8) Uani 1 1 d .
O12 O 0.0016(4) -0.3012(2) 0.09111(10) 0.0352(7) Uani 1 1 d .
O13 O 0.9226(4) 0.9398(2) 0.38624(10) 0.0268(6) Uani 1 1 d .
O14 O 0.7233(4) 0.8264(2) 0.30647(10) 0.0274(6) Uani 1 1 d .
O15 O 1.0726(4) 0.85766(19) 0.55548(10) 0.0291(6) Uani 1 1 d .
O16 O 1.1025(4) 0.6845(2) 0.56786(10) 0.0310(6) Uani 1 1 d .
O17 O 0.0883(4) 0.5183(2) 0.13916(10) 0.0358(7) Uani 1 1 d .
H17A H 0.0836 0.5843 0.1393 0.043 Uiso 1 1 d R
H17B H -0.0192 0.4632 0.1207 0.043 Uiso 1 1 d R
O18 O 0.6305(4) 1.0485(2) 0.35846(11) 0.0392(7) Uani 1 1 d .
H18A H 0.7408 1.0798 0.3818 0.047 Uiso 1 1 d R
H18B H 0.5516 1.0790 0.3762 0.047 Uiso 1 1 d R
O19 O 0.3255(4) 0.1426(2) 0.37539(11) 0.0351(7) Uani 1 1 d .
H19A H 0.3538 0.2108 0.3920 0.042 Uiso 1 1 d R
H19B H 0.2477 0.1111 0.3888 0.042 Uiso 1 1 d R
O20 O -0.1614(7) 0.3600(3) 0.05719(17) 0.0827(14) Uani 1 1 d .
O21A O -0.2384(7) 0.5239(4) -0.00410(18) 0.0491(14) Uani 0.743(7) 1 d PU
O21B O -0.184(2) 0.5945(10) -0.0372(5) 0.055(4) Uani 0.257(7) 1 d PU
N1 N 0.2918(5) 0.6052(2) 0.34782(12) 0.0238(6) Uani 1 1 d .
N2 N 0.0384(5) -0.0015(2) 0.11900(12) 0.0229(6) Uani 1 1 d .
N3 N 0.9213(5) 0.7795(2) 0.44343(12) 0.0220(6) Uani 1 1 d .
N4 N 0.5711(5) 0.8476(2) 0.19178(12) 0.0274(7) Uani 1 1 d .
N5 N 0.5816(5) 1.0674(3) 0.23290(14) 0.0306(7) Uani 1 1 d .
C1 C 0.3225(5) 0.7192(3) 0.35830(14) 0.0221(7) Uani 1 1 d .
C2 C 0.3962(6) 0.7913(3) 0.41638(15) 0.0271(8) Uani 1 1 d .
H2 H 0.4213 0.8710 0.4226 0.032 Uiso 1 1 calc R
C3 C 0.4308(6) 0.7395(3) 0.46472(15) 0.0275(8) Uani 1 1 d .
H3 H 0.4736 0.7849 0.5044 0.033 Uiso 1 1 calc R
C4 C 0.4021(6) 0.6221(3) 0.45396(15) 0.0270(8) Uani 1 1 d .
H4 H 0.4279 0.5872 0.4858 0.032 Uiso 1 1 calc R
C5 C 0.3333(5) 0.5553(3) 0.39422(14) 0.0231(7) Uani 1 1 d .
C6 C 0.2805(6) 0.7624(3) 0.30205(14) 0.0239(7) Uani 1 1 d .
C7 C 0.3079(6) 0.4266(3) 0.37382(15) 0.0264(8) Uani 1 1 d .
C8 C 0.0659(6) 0.0971(3) 0.16390(14) 0.0239(8) Uani 1 1 d .
C9 C 0.0834(6) 0.0997(3) 0.22669(15) 0.0266(8) Uani 1 1 d .
H9 H 0.1007 0.1690 0.2565 0.032 Uiso 1 1 calc R
C10 C 0.0746(6) -0.0040(3) 0.24396(15) 0.0270(8) Uani 1 1 d .
H10 H 0.0862 -0.0051 0.2857 0.032 Uiso 1 1 calc R
C11 C 0.0481(6) -0.1058(3) 0.19797(14) 0.0258(8) Uani 1 1 d .
H11 H 0.0409 -0.1762 0.2084 0.031 Uiso 1 1 calc R
C12 C 0.0327(6) -0.1004(3) 0.13608(14) 0.0233(7) Uani 1 1 d .
C13 C 0.0781(6) 0.2007(3) 0.13874(15) 0.0252(8) Uani 1 1 d .
C14 C 0.0093(6) -0.2036(3) 0.08259(15) 0.0293(8) Uani 1 1 d .
C15 C 0.8380(6) 0.7455(3) 0.38497(14) 0.0225(7) Uani 1 1 d .
C16 C 0.7731(5) 0.6313(3) 0.35467(15) 0.0242(8) Uani 1 1 d .
H16 H 0.7158 0.6108 0.3141 0.029 Uiso 1 1 calc R
C17 C 0.7961(6) 0.5471(3) 0.38704(15) 0.0262(8) Uani 1 1 d .
H17 H 0.7552 0.4693 0.3680 0.031 Uiso 1 1 calc R
C18 C 0.8798(6) 0.5814(3) 0.44713(15) 0.0251(8) Uani 1 1 d .
H18 H 0.8956 0.5270 0.4694 0.030 Uiso 1 1 calc R
C19 C 0.9411(5) 0.6989(3) 0.47461(14) 0.0218(7) Uani 1 1 d .
C20 C 0.8274(6) 0.8450(3) 0.35637(14) 0.0249(8) Uani 1 1 d .
C21 C 1.0471(6) 0.7471(3) 0.53830(14) 0.0245(8) Uani 1 1 d .
C22 C 0.5701(6) 0.7349(3) 0.17578(16) 0.0308(9) Uani 1 1 d .
H22 H 0.5933 0.6977 0.2068 0.037 Uiso 1 1 calc R
C23 C 0.5361(7) 0.6715(3) 0.11500(16) 0.0376(10) Uani 1 1 d .
H23 H 0.5366 0.5930 0.1050 0.045 Uiso 1 1 calc R
C24 C 0.5010(7) 0.7280(4) 0.06904(18) 0.0451(12) Uani 1 1 d .
H24 H 0.4770 0.6877 0.0276 0.054 Uiso 1 1 calc R
C25 C 0.5021(7) 0.8450(4) 0.08574(17) 0.0381(10) Uani 1 1 d .
H25 H 0.4786 0.8838 0.0555 0.046 Uiso 1 1 calc R
C26 C 0.5378(6) 0.9036(3) 0.14706(16) 0.0282(8) Uani 1 1 d .
C27 C 0.5515(6) 1.0287(3) 0.17024(16) 0.0277(8) Uani 1 1 d .
C28 C 0.5437(6) 1.1044(4) 0.13228(18) 0.0369(10) Uani 1 1 d .
H28 H 0.5254 1.0772 0.0893 0.044 Uiso 1 1 calc R
C29 C 0.5637(7) 1.2207(4) 0.1591(2) 0.0420(11) Uani 1 1 d .
H29 H 0.5574 1.2723 0.1343 0.050 Uiso 1 1 calc R
C30 C 0.5929(6) 1.2598(3) 0.2228(2) 0.0386(10) Uani 1 1 d .
H30 H 0.6056 1.3376 0.2417 0.046 Uiso 1 1 calc R
C31 C 0.6028(6) 1.1801(3) 0.25788(18) 0.0344(9) Uani 1 1 d .
H31 H 0.6254 1.2064 0.3008 0.041 Uiso 1 1 calc R

loop_
_atom_site_aniso_label
_atom_site_aniso_U_11
_atom_site_aniso_U_22
_atom_site_aniso_U_33
_atom_site_aniso_U_23
_atom_site_aniso_U_13
_atom_site_aniso_U_12
U1 0.03045(9) 0.01861(6) 0.01859(6) 0.00129(4) -0.00115(5) 0.00391(6)
U2 0.03796(13) 0.01679(8) 0.01780(8) 0.00308(6) -0.00334(8) 0.00318(8)
U3 0.02659(11) 0.01688(8) 0.02029(8) 0.00355(6) -0.00155(7) 0.00312(7)
Cu 0.0356(3) 0.0197(2) 0.0223(2) 0.00253(15) -0.00457(19) 0.0052(2)
O1 0.0323(18) 0.0285(13) 0.0280(12) 0.0051(10) 0.0030(12) 0.0080(12)
O2 0.0366(19) 0.0316(14) 0.0233(12) 0.0003(10) 0.0023(12) 0.0041(13)
O3 0.044(2) 0.0282(14) 0.0279(13) 0.0072(10) -0.0040(13) 0.0062(14)
O4 0.0293(17) 0.0247(13) 0.0274(12) 0.0024(10) 0.0024(11) 0.0029(12)
O5 0.0421(19) 0.0238(12) 0.0222(12) 0.0030(9) -0.0039(11) 0.0086(13)
O6 0.0350(18) 0.0197(12) 0.0287(12) 0.0034(9) -0.0031(11) 0.0076(12)
O7 0.049(2) 0.0224(13) 0.0207(11) 0.0007(9) -0.0041(12) 0.0053(13)
O8 0.047(2) 0.0282(14) 0.0257(12) 0.0100(10) -0.0034(12) 0.0097(13)
O9 0.071(2) 0.0193(12) 0.0202(12) 0.0016(9) -0.0040(13) 0.0060(14)
O10 0.050(2) 0.0218(12) 0.0216(12) 0.0018(9) -0.0054(12) 0.0068(13)
O11 0.068(2) 0.0226(13) 0.0210(12) 0.0042(10) -0.0074(13) 0.0018(14)
O12 0.059(2) 0.0195(12) 0.0259(12) 0.0060(10) -0.0037(13) 0.0067(13)
O13 0.0374(18) 0.0214(12) 0.0208(11) 0.0055(9) -0.0002(11) 0.0043(12)
O14 0.0368(18) 0.0233(12) 0.0215(11) 0.0020(9) -0.0030(11) 0.0098(12)
O15 0.0427(19) 0.0173(12) 0.0235(11) 0.0014(9) -0.0095(11) 0.0041(12)
O16 0.0429(19) 0.0224(12) 0.0279(12) 0.0069(10) -0.0061(12) 0.0088(12)
O17 0.053(2) 0.0227(13) 0.0279(13) 0.0047(10) -0.0101(13) 0.0039(13)
O18 0.040(2) 0.0345(15) 0.0337(14) -0.0110(11) -0.0136(13) 0.0134(14)
O19 0.042(2) 0.0252(14) 0.0368(14) 0.0062(11) 0.0055(13) 0.0034(13)
O20 0.098(4) 0.059(2) 0.079(3) -0.0001(19) -0.026(2) 0.015(2)
O21A 0.054(3) 0.041(2) 0.046(2) 0.0033(18) 0.002(2) 0.002(2)
O21B 0.080(8) 0.038(6) 0.041(6) 0.001(5) 0.013(6) 0.003(6)
N1 0.0257(18) 0.0231(14) 0.0206(13) 0.0031(11) -0.0026(12) 0.0038(13)
N2 0.0304(19) 0.0182(13) 0.0184(13) 0.0040(10) -0.0011(12) 0.0016(13)
N3 0.0286(19) 0.0188(13) 0.0182(13) 0.0032(10) -0.0021(12) 0.0060(13)
N4 0.031(2) 0.0247(15) 0.0244(14) 0.0051(11) -0.0006(13) 0.0019(14)
N5 0.036(2) 0.0235(15) 0.0337(16) 0.0100(12) 0.0012(14) 0.0057(15)
C1 0.022(2) 0.0198(16) 0.0220(15) 0.0005(12) -0.0004(14) 0.0047(15)
C2 0.031(2) 0.0249(18) 0.0238(16) 0.0019(13) 0.0006(15) 0.0068(16)
C3 0.028(2) 0.0291(18) 0.0214(16) -0.0014(13) -0.0008(15) 0.0056(17)
C4 0.029(2) 0.0305(19) 0.0210(16) 0.0037(13) -0.0009(15) 0.0077(17)
C5 0.023(2) 0.0261(17) 0.0209(15) 0.0055(13) 0.0015(14) 0.0063(15)
C6 0.027(2) 0.0229(17) 0.0208(15) 0.0032(12) -0.0030(14) 0.0063(15)
C7 0.030(2) 0.0216(17) 0.0261(17) 0.0043(13) 0.0005(15) 0.0035(16)
C8 0.027(2) 0.0232(17) 0.0202(15) 0.0020(12) -0.0024(14) 0.0058(16)
C9 0.029(2) 0.0271(18) 0.0199(16) 0.0005(13) -0.0012(14) 0.0041(16)
C10 0.031(2) 0.0259(18) 0.0226(16) 0.0059(13) -0.0032(15) 0.0033(16)
C11 0.032(2) 0.0237(17) 0.0210(15) 0.0064(13) -0.0018(15) 0.0023(16)
C12 0.027(2) 0.0184(15) 0.0221(15) 0.0047(12) -0.0058(14) 0.0012(15)
C13 0.032(2) 0.0186(16) 0.0204(15) -0.0006(12) -0.0025(15) 0.0010(15)
C14 0.039(3) 0.0217(17) 0.0238(16) 0.0032(13) -0.0060(16) 0.0032(17)
C15 0.025(2) 0.0208(16) 0.0210(15) 0.0028(12) -0.0005(14) 0.0058(15)
C16 0.029(2) 0.0197(16) 0.0219(16) -0.0007(12) 0.0013(14) 0.0074(15)
C17 0.027(2) 0.0201(16) 0.0280(17) 0.0021(13) -0.0006(15) 0.0023(15)
C18 0.025(2) 0.0215(17) 0.0277(17) 0.0065(13) -0.0031(15) 0.0031(15)
C19 0.025(2) 0.0184(15) 0.0226(15) 0.0053(12) 0.0016(14) 0.0048(14)
C20 0.032(2) 0.0231(17) 0.0198(15) 0.0036(13) 0.0023(15) 0.0078(16)
C21 0.032(2) 0.0178(15) 0.0214(16) 0.0023(12) 0.0005(14) 0.0025(15)
C22 0.035(3) 0.0252(18) 0.0305(18) 0.0053(14) 0.0018(17) 0.0032(17)
C23 0.050(3) 0.032(2) 0.0275(18) 0.0014(15) 0.0048(18) 0.006(2)
C24 0.061(4) 0.045(3) 0.0243(19) 0.0036(17) 0.004(2) 0.002(2)
C25 0.047(3) 0.044(2) 0.0238(18) 0.0128(16) 0.0022(18) 0.005(2)
C26 0.026(2) 0.0311(19) 0.0288(18) 0.0126(14) 0.0002(16) 0.0024(17)
C27 0.026(2) 0.0266(18) 0.0311(18) 0.0108(14) 0.0002(16) 0.0037(16)
C28 0.033(3) 0.046(2) 0.036(2) 0.0195(18) -0.0004(18) 0.008(2)
C29 0.035(3) 0.037(2) 0.064(3) 0.029(2) 0.007(2) 0.009(2)
C30 0.035(3) 0.027(2) 0.056(3) 0.0149(18) 0.000(2) 0.0069(19)
C31 0.035(3) 0.0244(19) 0.044(2) 0.0093(16) 0.0019(19) 0.0042(18)

loop_
_atom_type_symbol
_atom_type_description
_atom_type_scat_dispersion_real
_atom_type_scat_dispersion_imag
_atom_type_scat_source
C C 0.0033 0.0016 'International Tables Vol C Tables 4.2.6.8 and 6.1.1.4'
H H 0.0000 0.0000 'International Tables Vol C Tables 4.2.6.8 and 6.1.1.4'
N N 0.0061 0.0033 'International Tables Vol C Tables 4.2.6.8 and 6.1.1.4'
O O 0.0106 0.0060 'International Tables Vol C Tables 4.2.6.8 and 6.1.1.4'
Cu Cu 0.3201 1.2651 'International Tables Vol C Tables 4.2.6.8 and 6.1.1.4'
U U -9.6767 9.6646 'International Tables Vol C Tables 4.2.6.8 and 6.1.1.4'

loop_
_geom_angle_atom_site_label_1
_geom_angle_atom_site_label_2
_geom_angle_atom_site_label_3
_geom_angle
_geom_angle_site_symmetry_1
_geom_angle_site_symmetry_3
O2 U1 O1 179.00(11) . .
O2 U1 O10 89.43(11) . .
O1 U1 O10 91.56(11) . .
O2 U1 O5 90.03(11) . .
O1 U1 O5 89.16(11) . .
O10 U1 O5 149.82(8) . .
O2 U1 O7 90.09(11) . .
O1 U1 O7 89.94(11) . .
O10 U1 O7 82.85(8) . .
O5 U1 O7 127.33(8) . .
O2 U1 O17 89.69(11) . .
O1 U1 O17 90.61(10) . .
O10 U1 O17 77.74(8) . .
O5 U1 O17 72.08(8) . .
O7 U1 O17 160.59(8) . .
O2 U1 N1 90.73(10) . .
O1 U1 N1 88.39(11) . .
O10 U1 N1 146.57(8) . .
O5 U1 N1 63.61(8) . .
O7 U1 N1 63.72(8) . .
O17 U1 N1 135.69(8) . .
O3 U2 O3 180.0 . 2
O3 U2 O11 92.19(11) . 2
O3 U2 O11 87.82(11) 2 2
O3 U2 O11 87.81(11) . .
O3 U2 O11 92.18(11) 2 .
O11 U2 O11 180.0 2 .
O3 U2 O9 89.32(11) . .
O3 U2 O9 90.68(11) 2 .
O11 U2 O9 60.01(8) 2 .
O11 U2 O9 119.99(8) . .
O3 U2 O9 90.68(11) . 2
O3 U2 O9 89.32(11) 2 2
O11 U2 O9 119.99(8) 2 2
O11 U2 O9 60.01(8) . 2
O9 U2 O9 180.0 . 2
O3 U2 N2 90.41(10) . .
O3 U2 N2 89.59(10) 2 .
O11 U2 N2 119.82(8) 2 .
O11 U2 N2 60.18(8) . .
O9 U2 N2 59.92(8) . .
O9 U2 N2 120.08(8) 2 .
O3 U2 N2 89.59(10) . 2
O3 U2 N2 90.41(10) 2 2
O11 U2 N2 60.18(8) 2 2
O11 U2 N2 119.82(8) . 2
O9 U2 N2 120.08(8) . 2
O9 U2 N2 59.92(8) 2 2
N2 U2 N2 180.0 . 2
O4 U3 O4 180.0 2_776 .
O4 U3 O15 87.64(10) 2_776 2_776
O4 U3 O15 92.36(10) . 2_776
O4 U3 O15 92.36(10) 2_776 .
O4 U3 O15 87.64(10) . .
O15 U3 O15 180.0 2_776 .
O4 U3 O13 93.27(10) 2_776 .
O4 U3 O13 86.73(10) . .
O15 U3 O13 61.08(7) 2_776 .
O15 U3 O13 118.92(7) . .
O4 U3 O13 86.73(10) 2_776 2_776
O4 U3 O13 93.27(10) . 2_776
O15 U3 O13 118.92(7) 2_776 2_776
O15 U3 O13 61.08(7) . 2_776
O13 U3 O13 180.0 . 2_776
O4 U3 N3 83.87(10) 2_776 .
O4 U3 N3 96.13(10) . .
O15 U3 N3 119.75(8) 2_776 .
O15 U3 N3 60.25(8) . .
O13 U3 N3 60.07(8) . .
O13 U3 N3 119.93(8) 2_776 .
O4 U3 N3 96.13(10) 2_776 2_776
O4 U3 N3 83.87(10) . 2_776
O15 U3 N3 60.25(8) 2_776 2_776
O15 U3 N3 119.75(8) . 2_776
O13 U3 N3 119.93(8) . 2_776
O13 U3 N3 60.07(8) 2_776 2_776
N3 U3 N3 180.0 . 2_776
O18 Cu O14 95.63(10) . .
O18 Cu N4 174.14(12) . .
O14 Cu N4 89.87(10) . .
O18 Cu N5 93.74(11) . .
O14 Cu N5 159.61(13) . .
N4 Cu N5 81.69(12) . .
O18 Cu O6 84.21(11) . .
O14 Cu O6 88.47(10) . .
N4 Cu O6 93.92(11) . .
N5 Cu O6 110.50(12) . .
C6 O5 U1 127.4(2) . .
C6 O6 Cu 120.9(2) . .
C7 O7 U1 128.1(2) . .
C13 O9 U2 129.2(2) . .
C13 O10 U1 174.9(3) . .
C14 O11 U2 131.5(2) . .
C20 O13 U3 126.0(2) . .
C20 O14 Cu 124.1(2) . .
C21 O15 U3 131.2(2) . .
U1 O17 H17A 115.8 . .
U1 O17 H17B 108.0 . .
H17A O17 H17B 116.4 . .
Cu O18 H18A 123.9 . .
Cu O18 H18B 130.4 . .
H18A O18 H18B 105.2 . .
H19A O19 H19B 113.9 . .
C1 N1 C5 119.8(3) . .
C1 N1 U1 120.0(2) . .
C5 N1 U1 120.0(2) . .
C12 N2 C8 118.2(3) . .
C12 N2 U2 120.6(2) . .
C8 N2 U2 121.1(2) . .
C15 N3 C19 118.7(3) . .
C15 N3 U3 119.9(2) . .
C19 N3 U3 120.9(2) . .
C22 N4 C26 119.6(3) . .
C22 N4 Cu 125.7(2) . .
C26 N4 Cu 114.7(2) . .
C31 N5 C27 118.9(3) . .
C31 N5 Cu 126.7(3) . .
C27 N5 Cu 114.2(2) . .
N1 C1 C2 122.2(3) . .
N1 C1 C6 114.1(3) . .
C2 C1 C6 123.6(3) . .
C3 C2 C1 117.7(3) . .
C3 C2 H2 121.2 . .
C1 C2 H2 121.2 . .
C4 C3 C2 120.3(3) . .
C4 C3 H3 119.9 . .
C2 C3 H3 119.9 . .
C3 C4 C5 118.9(3) . .
C3 C4 H4 120.6 . .
C5 C4 H4 120.6 . .
N1 C5 C4 121.0(3) . .
N1 C5 C7 113.6(3) . .
C4 C5 C7 125.3(3) . .
O6 C6 O5 125.5(3) . .
O6 C6 C1 120.4(3) . .
O5 C6 C1 114.1(3) . .
O8 C7 O7 126.0(3) . .
O8 C7 C5 119.5(3) . .
O7 C7 C5 114.5(3) . .
N2 C8 C9 122.8(3) . .
N2 C8 C13 112.8(3) . .
C9 C8 C13 124.3(3) . .
C8 C9 C10 118.4(3) . .
C8 C9 H9 120.8 . .
C10 C9 H9 120.8 . .
C11 C10 C9 119.1(3) . .
C11 C10 H10 120.5 . .
C9 C10 H10 120.5 . .
C10 C11 C12 118.7(3) . .
C10 C11 H11 120.6 . .
C12 C11 H11 120.6 . .
N2 C12 C11 122.7(3) . .
N2 C12 C14 113.7(3) . .
C11 C12 C14 123.6(3) . .
O9 C13 O10 124.6(3) . .
O9 C13 C8 116.8(3) . .
O10 C13 C8 118.5(3) . .
O12 C14 O11 124.9(3) . .
O12 C14 C12 121.2(3) . .
O11 C14 C12 113.9(3) . .
N3 C15 C16 123.3(3) . .
N3 C15 C20 112.4(3) . .
C16 C15 C20 124.4(3) . .
C15 C16 C17 118.0(3) . .
C15 C16 H16 121.0 . .
C17 C16 H16 121.0 . .
C18 C17 C16 119.0(3) . .
C18 C17 H17 120.5 . .
C16 C17 H17 120.5 . .
C17 C18 C19 119.4(3) . .
C17 C18 H18 120.3 . .
C19 C18 H18 120.3 . .
N3 C19 C18 121.6(3) . .
N3 C19 C21 113.7(3) . .
C18 C19 C21 124.5(3) . .
O13 C20 O14 126.4(3) . .
O13 C20 C15 115.4(3) . .
O14 C20 C15 118.2(3) . .
O16 C21 O15 126.1(3) . .
O16 C21 C19 121.1(3) . .
O15 C21 C19 112.9(3) . .
N4 C22 C23 122.5(3) . .
N4 C22 H22 118.7 . .
C23 C22 H22 118.7 . .
C22 C23 C24 118.2(4) . .
C22 C23 H23 120.9 . .
C24 C23 H23 120.9 . .
C25 C24 C23 119.2(4) . .
C25 C24 H24 120.4 . .
C23 C24 H24 120.4 . .
C26 C25 C24 119.9(4) . .
C26 C25 H25 120.1 . .
C24 C25 H25 120.1 . .
N4 C26 C25 120.6(3) . .
N4 C26 C27 114.5(3) . .
C25 C26 C27 124.9(3) . .
N5 C27 C28 121.0(3) . .
N5 C27 C26 114.7(3) . .
C28 C27 C26 124.2(3) . .
C29 C28 C27 119.2(4) . .
C29 C28 H28 120.4 . .
C27 C28 H28 120.4 . .
C30 C29 C28 119.7(4) . .
C30 C29 H29 120.2 . .
C28 C29 H29 120.2 . .
C29 C30 C31 118.2(4) . .
C29 C30 H30 120.9 . .
C31 C30 H30 120.9 . .
N5 C31 C30 123.0(4) . .
N5 C31 H31 118.5 . .
C30 C31 H31 118.5 . .

loop_
_geom_bond_atom_site_label_1
_geom_bond_atom_site_label_2
_geom_bond_distance
_geom_bond_site_symmetry_2
U1 O2 1.772(3) .
U1 O1 1.779(3) .
U1 O10 2.314(2) .
U1 O5 2.353(2) .
U1 O7 2.362(2) .
U1 O17 2.459(2) .
U1 N1 2.516(3) .
U2 O3 1.784(3) .
U2 O3 1.784(3) 2
U2 O11 2.427(2) 2
U2 O11 2.427(2) .
U2 O9 2.492(2) .
U2 O9 2.492(2) 2
U2 N2 2.649(3) .
U2 N2 2.649(3) 2
U3 O4 1.776(3) 2_776
U3 O4 1.776(3) .
U3 O15 2.452(2) 2_776
U3 O15 2.452(2) .
U3 O13 2.469(2) .
U3 O13 2.469(2) 2_776
U3 N3 2.634(3) .
U3 N3 2.634(3) 2_776
Cu O18 1.918(2) .
Cu O14 1.981(2) .
Cu N4 1.986(3) .
Cu N5 2.000(3) .
Cu O6 2.281(3) .
O5 C6 1.290(4) .
O6 C6 1.230(4) .
O7 C7 1.284(4) .
O8 C7 1.237(4) .
O9 C13 1.243(4) .
O10 C13 1.263(4) .
O11 C14 1.277(4) .
O12 C14 1.237(4) .
O13 C20 1.248(4) .
O14 C20 1.253(4) .
O15 C21 1.287(4) .
O16 C21 1.215(4) .
O17 H17A 0.8093 .
O17 H17B 0.9282 .
O18 H18A 0.8895 .
O18 H18B 0.7976 .
O19 H19A 0.8112 .
O19 H19B 0.7319 .
O21A O21B 1.275(12) .
N1 C1 1.328(4) .
N1 C5 1.355(4) .
N2 C12 1.336(4) .
N2 C8 1.350(4) .
N3 C15 1.341(4) .
N3 C19 1.346(4) .
N4 C22 1.333(4) .
N4 C26 1.360(4) .
N5 C31 1.334(4) .
N5 C27 1.356(4) .
C1 C2 1.400(5) .
C1 C6 1.498(4) .
C2 C3 1.396(5) .
C2 H2 0.9300 .
C3 C4 1.369(5) .
C3 H3 0.9300 .
C4 C5 1.400(5) .
C4 H4 0.9300 .
C5 C7 1.502(5) .
C8 C9 1.387(4) .
C8 C13 1.482(5) .
C9 C10 1.392(5) .
C9 H9 0.9300 .
C10 C11 1.390(4) .
C10 H10 0.9300 .
C11 C12 1.391(4) .
C11 H11 0.9300 .
C12 C14 1.496(4) .
C15 C16 1.381(4) .
C15 C20 1.501(4) .
C16 C17 1.406(5) .
C16 H16 0.9300 .
C17 C18 1.374(5) .
C17 H17 0.9300 .
C18 C19 1.399(5) .
C18 H18 0.9300 .
C19 C21 1.506(5) .
C22 C23 1.379(5) .
C22 H22 0.9300 .
C23 C24 1.390(5) .
C23 H23 0.9300 .
C24 C25 1.385(5) .
C24 H24 0.9300 .
C25 C26 1.373(5) .
C25 H25 0.9300 .
C26 C27 1.474(5) .
C27 C28 1.390(5) .
C28 C29 1.382(6) .
C28 H28 0.9300 .
C29 C30 1.378(6) .
C29 H29 0.9300 .
C30 C31 1.384(5) .
C30 H30 0.9300 .
C31 H31 0.9300 .

loop_
_geom_hbond_atom_site_label_D
_geom_hbond_atom_site_label_H
_geom_hbond_atom_site_label_A
_geom_hbond_distance_DH
_geom_hbond_distance_HA
_geom_hbond_distance_DA
_geom_hbond_angle_DHA
_geom_hbond_site_symmetry_A
O17 H17A O12 0.81 2.08 2.797(3) 147.5 1_565
O17 H17B O20 0.93 1.78 2.651(5) 154.2 .
O18 H18A O13 0.89 2.33 2.766(3) 110.4 .
O18 H18A O15 0.89 1.80 2.673(4) 165.9 2_776
O18 H18B O19 0.80 1.90 2.628(4) 150.8 1_565
O19 H19A O8 0.81 1.91 2.691(3) 160.6 .
O19 H19B O4 0.73 2.59 3.131(3) 131.9 1_445
